data_2013861
loop_
_publ_author_name
'Ingrid Socorro'
'Antonia Neels'
'Helen Stoeckli-Evans'

_publ_section_title
;
 Ag^I^ and Cu^I^ binuclear macrocyclic complexes with
 1-(3-pyridyl)ethanone oxime
;
_journal_issue 1
_journal_name_full 'Acta Crystallographica Section C'
_journal_page_first m13
_journal_page_last m15
_journal_paper_doi 10.1107/S0108270103026830
_journal_volume 60
_journal_year 2004
_chemical_formula_iupac '[Cu2 I2 (C7 H8 N O)2]'
_chemical_formula_moiety 'C14 H16 Cu2 I2 N4 O2'
_chemical_formula_sum 'C14 H16 Cu2 I2 N4 O2'
_chemical_formula_weight 653.20
_chemical_name_systematic
;
catena-poly[[bis[\m-1-(3-pyridyl)ethanone
oxime-\k^2^N:N']dicopper(I)]-di-\m-iodo]
;
_space_group_IT_number 2
_symmetry_cell_setting triclinic
_symmetry_space_group_name_Hall '-P 1'
_symmetry_space_group_name_H-M 'P -1'
_atom_sites_solution_hydrogens geom
_atom_sites_solution_primary direct
_atom_sites_solution_secondary difmap
_audit_creation_method SHELXL-97
_cell_angle_alpha 111.88(2)
_cell_angle_beta 101.38(2)
_cell_angle_gamma 106.57(2)
_cell_formula_units_Z 1
_cell_length_a 7.5120(10)
_cell_length_b 8.0150(10)
_cell_length_c 8.8860(10)
_cell_measurement_reflns_used 8000
_cell_measurement_temperature 153(2)
_cell_measurement_theta_max 25.08
_cell_measurement_theta_min 2.15
_cell_volume 447.28(17)
_computing_cell_refinement 'CELL (Stoe & Cie, 2000)'
_computing_data_collection 'EXPOSE (Stoe & Cie, 2000)'
_computing_data_reduction 'INTEGRATE (Stoe & Cie, 2000)'
_computing_molecular_graphics 'PLATON (Spek, 2003)'
_computing_publication_material SHELXL97
_computing_structure_refinement 'SHELXL97 (Sheldrick, 1997)'
_computing_structure_solution 'SHELXS97 (Sheldrick, 1990)'
_diffrn_ambient_temperature 153(2)
_diffrn_detector_area_resol_mean 0.81\%A
_diffrn_measured_fraction_theta_full 0.920
_diffrn_measured_fraction_theta_max 0.920
_diffrn_measurement_device_type 'STOE IPDS'
_diffrn_measurement_method '\f scans'
_diffrn_radiation_monochromator graphite
_diffrn_radiation_source 'fine-focus sealed tube'
_diffrn_radiation_type MoK\a
_diffrn_radiation_wavelength 0.71073
_diffrn_reflns_av_R_equivalents 0.0281
_diffrn_reflns_av_sigmaI/netI 0.0264
_diffrn_reflns_limit_h_max 9
_diffrn_reflns_limit_h_min -9
_diffrn_reflns_limit_k_max 9
_diffrn_reflns_limit_k_min -9
_diffrn_reflns_limit_l_max 10
_diffrn_reflns_limit_l_min -10
_diffrn_reflns_number 3418
_diffrn_reflns_theta_full 25.83
_diffrn_reflns_theta_max 25.83
_diffrn_reflns_theta_min 2.94
_diffrn_standards_decay_% 0
_diffrn_standards_interval_count 0
_diffrn_standards_interval_time 0
_diffrn_standards_number 0
_exptl_absorpt_coefficient_mu 5.843
_exptl_absorpt_correction_T_max 0.689
_exptl_absorpt_correction_T_min 0.225
_exptl_absorpt_correction_type empirical
_exptl_absorpt_process_details
;
refined from \DF: DELABS in PLATON (Spek, 2003)
;
_exptl_crystal_colour pale_yellow
_exptl_crystal_density_diffrn 2.425
_exptl_crystal_density_meas ?
_exptl_crystal_density_method 'not measured'
_exptl_crystal_description plate
_exptl_crystal_F_000 308
_exptl_crystal_size_max 0.40
_exptl_crystal_size_mid 0.40
_exptl_crystal_size_min 0.25
_refine_diff_density_max 0.669
_refine_diff_density_min -0.654
_refine_ls_extinction_method none
_refine_ls_goodness_of_fit_ref 1.070
_refine_ls_hydrogen_treatment mixed
_refine_ls_matrix_type full
_refine_ls_number_parameters 110
_refine_ls_number_reflns 1588
_refine_ls_number_restraints 0
_refine_ls_restrained_S_all 1.070
_refine_ls_R_factor_all 0.0209
_refine_ls_R_factor_gt 0.0195
_refine_ls_shift/su_max 0.001
_refine_ls_shift/su_mean 0.000
_refine_ls_structure_factor_coef Fsqd
_refine_ls_weighting_details 'calc w=1/[\s^2^(Fo^2^)+(0.0291P)^2^+0.3665P] where P=(Fo^2^+2Fc^2^)/3'
_refine_ls_weighting_scheme calc
_refine_ls_wR_factor_gt 0.0493
_refine_ls_wR_factor_ref 0.0499
_reflns_number_gt 1522
_reflns_number_total 1588
_reflns_threshold_expression I>2\s(I)
_cod_data_source_file sk1683.cif
_cod_data_source_block II
_cod_depositor_comments
;
The following automatic conversions were performed:

'_exptl_crystal_density_meas' value 'none' was changed to '?' - the
value is perceived as not measured.

Automatic conversion script
Id: cif_fix_values 3008 2015-01-20 13:52:24Z robertas 

2019-11-18
Z value and formula fixed to values more according to usual
chemical conventions.                 miguel
;
_cod_original_formula_sum 'C7 H8 Cu I N2 O'
_cod_original_formula_weight 326.60
_cod_original_formula_moiety 'C7 H8 Cu I N2 O'
_cod_original_formula_units_Z 2
_cod_database_code 2013861
_cod_database_fobs_code 2013861

loop_
_symmetry_equiv_pos_as_xyz
'x, y, z'
'-x, -y, -z'

loop_
_atom_site_label
_atom_site_fract_x
_atom_site_fract_y
_atom_site_fract_z
_atom_site_U_iso_or_equiv
_atom_site_adp_type
_atom_site_calc_flag
_atom_site_refinement_flags
_atom_site_occupancy
_atom_site_disorder_assembly
_atom_site_disorder_group
_atom_site_type_symbol
I1 0.66521(3) 0.45728(2) 0.71603(2) 0.01718(9) Uani d . 1 . . I
Cu1 0.68233(6) 0.56643(5) 0.46985(4) 0.01797(11) Uani d . 1 . . Cu
O1 1.2643(4) 0.0298(3) 0.4614(3) 0.0254(5) Uani d . 1 . . O
H1O 1.3728 0.1203 0.5366 0.038 Uiso d . 1 . . H
N1 0.7466(4) 0.3641(3) 0.2925(3) 0.0168(5) Uani d . 1 . . N
N2 1.1649(4) 0.1353(3) 0.4103(3) 0.0167(5) Uani d . 1 . . N
C1 0.8788(4) 0.1151(4) 0.2265(4) 0.0146(5) Uani d . 1 . . C
C2 0.8458(4) 0.2684(4) 0.3421(4) 0.0154(5) Uani d . 1 . . C
H2 0.8965 0.3063 0.4618 0.018 Uiso calc R 1 . . H
C3 0.6805(4) 0.3120(4) 0.1225(4) 0.0178(6) Uani d . 1 . . C
H3 0.6160 0.3835 0.0862 0.021 Uiso calc R 1 . . H
C4 0.7020(4) 0.1592(4) -0.0019(4) 0.0188(6) Uani d . 1 . . C
H4 0.6518 0.1259 -0.1206 0.023 Uiso calc R 1 . . H
C5 0.7984(4) 0.0558(4) 0.0508(4) 0.0172(6) Uani d . 1 . . C
H5 0.8094 -0.0538 -0.0318 0.021 Uiso calc R 1 . . H
C6 0.9983(4) 0.0200(4) 0.2906(3) 0.0152(6) Uani d . 1 . . C
C7 0.9181(5) -0.1990(4) 0.2110(4) 0.0201(6) Uani d . 1 . . C
H7A 1.0239 -0.2407 0.2434 0.030 Uiso calc R 1 . . H
H7B 0.8660 -0.2536 0.0851 0.030 Uiso calc R 1 . . H
H7C 0.8119 -0.2458 0.2523 0.030 Uiso calc R 1 . . H

loop_
_atom_site_aniso_label
_atom_site_aniso_U_11
_atom_site_aniso_U_22
_atom_site_aniso_U_33
_atom_site_aniso_U_12
_atom_site_aniso_U_13
_atom_site_aniso_U_23
I1 0.01757(14) 0.01965(12) 0.01496(12) 0.00823(9) 0.00416(9) 0.00856(9)
Cu1 0.0215(2) 0.01443(18) 0.01678(19) 0.00864(16) 0.00496(17) 0.00560(15)
O1 0.0250(13) 0.0188(10) 0.0292(11) 0.0105(10) 0.0015(10) 0.0102(9)
N1 0.0154(13) 0.0147(11) 0.0160(11) 0.0041(10) 0.0043(11) 0.0048(9)
N2 0.0210(15) 0.0159(11) 0.0157(11) 0.0101(11) 0.0063(12) 0.0077(10)
C1 0.0127(14) 0.0123(12) 0.0160(13) 0.0018(11) 0.0061(12) 0.0053(11)
C2 0.0143(15) 0.0126(12) 0.0139(12) 0.0023(12) 0.0026(12) 0.0040(11)
C3 0.0172(16) 0.0197(13) 0.0184(14) 0.0068(12) 0.0053(13) 0.0113(12)
C4 0.0167(16) 0.0228(14) 0.0151(13) 0.0048(13) 0.0049(13) 0.0094(12)
C5 0.0164(16) 0.0148(13) 0.0161(13) 0.0039(12) 0.0070(13) 0.0037(11)
C6 0.0194(17) 0.0148(13) 0.0137(13) 0.0068(13) 0.0095(13) 0.0067(11)
C7 0.0256(17) 0.0144(13) 0.0170(13) 0.0061(13) 0.0074(13) 0.0051(11)

loop_
_atom_type_symbol
_atom_type_description
_atom_type_scat_dispersion_real
_atom_type_scat_dispersion_imag
_atom_type_scat_source
C C 0.0033 0.0016 'International Tables Vol C Tables 4.2.6.8 and 6.1.1.4'
H H 0.0000 0.0000 'International Tables Vol C Tables 4.2.6.8 and 6.1.1.4'
Cu Cu 0.3201 1.2651 'International Tables Vol C Tables 4.2.6.8 and 6.1.1.4'
I I -0.4742 1.8119 'International Tables Vol C Tables 4.2.6.8 and 6.1.1.4'
N N 0.0061 0.0033 'International Tables Vol C Tables 4.2.6.8 and 6.1.1.4'
O O 0.0106 0.0060 'International Tables Vol C Tables 4.2.6.8 and 6.1.1.4'

loop_
_geom_angle_atom_site_label_1
_geom_angle_atom_site_label_2
_geom_angle_atom_site_label_3
_geom_angle_site_symmetry_1
_geom_angle_site_symmetry_3
_geom_angle
Cu1 I1 Cu1 . 2_666 64.769(19)
N1 Cu1 N2 . 2_766 126.41(9)
N1 Cu1 I1 . . 105.72(7)
N2 Cu1 I1 2_766 . 107.13(7)
N1 Cu1 I1 . 2_666 103.48(8)
N2 Cu1 I1 2_766 2_666 99.27(7)
I1 Cu1 I1 . 2_666 115.231(19)
N1 Cu1 Cu1 . 2_666 118.03(7)
N2 Cu1 Cu1 2_766 2_666 115.08(7)
I1 Cu1 Cu1 . 2_666 58.622(19)
I1 Cu1 Cu1 2_666 2_666 56.608(17)
N2 O1 H1O . . 102.4
C2 N1 C3 . . 117.6(2)
C2 N1 Cu1 . . 119.91(18)
C3 N1 Cu1 . . 122.37(19)
C6 N2 O1 . . 111.2(2)
C6 N2 Cu1 . 2_766 133.4(2)
O1 N2 Cu1 . 2_766 115.35(18)
C5 C1 C2 . . 118.1(3)
C5 C1 C6 . . 121.3(2)
C2 C1 C6 . . 120.7(2)
N1 C2 C1 . . 123.3(3)
N1 C2 H2 . . 118.4
C1 C2 H2 . . 118.4
N1 C3 C4 . . 123.3(3)
N1 C3 H3 . . 118.4
C4 C3 H3 . . 118.4
C3 C4 C5 . . 118.6(3)
C3 C4 H4 . . 120.7
C5 C4 H4 . . 120.7
C4 C5 C1 . . 119.1(2)
C4 C5 H5 . . 120.5
C1 C5 H5 . . 120.5
N2 C6 C1 . . 116.0(2)
N2 C6 C7 . . 125.1(3)
C1 C6 C7 . . 118.8(3)
C6 C7 H7A . . 109.5
C6 C7 H7B . . 109.5
H7A C7 H7B . . 109.5
C6 C7 H7C . . 109.5
H7A C7 H7C . . 109.5
H7B C7 H7C . . 109.5

loop_
_geom_bond_atom_site_label_1
_geom_bond_atom_site_label_2
_geom_bond_site_symmetry_2
_geom_bond_distance
_geom_bond_publ_flag
I1 Cu1 . 2.6535(5) yes
Cu1 N1 . 2.047(2) yes
Cu1 N2 2_766 2.055(3) yes
Cu1 I1 2_666 2.7134(7) yes
O1 N2 . 1.412(3) ?
O1 H1O . 0.8504 ?
N1 C2 . 1.337(4) ?
N1 C3 . 1.348(4) ?
N2 C6 . 1.278(4) ?
C1 C5 . 1.392(4) ?
C1 C2 . 1.400(4) ?
C1 C6 . 1.491(4) ?
C2 H2 . 0.9500 ?
C3 C4 . 1.387(4) ?
C3 H3 . 0.9500 ?
C4 C5 . 1.388(4) ?
C4 H4 . 0.9500 ?
C5 H5 . 0.9500 ?
C6 C7 . 1.499(4) ?
C7 H7A . 0.9800 ?
C7 H7B . 0.9800 ?
C7 H7C . 0.9800 ?

loop_
_geom_hbond_atom_site_label_D
_geom_hbond_atom_site_label_H
_geom_hbond_atom_site_label_A
_geom_hbond_site_symmetry_A
_geom_hbond_distance_DH
_geom_hbond_distance_HA
_geom_hbond_distance_DA
_geom_hbond_angle_DHA
O1 H1O I1 1_655 0.85 2.59 3.402(3) 161

loop_
_geom_torsion_atom_site_label_1
_geom_torsion_atom_site_label_2
_geom_torsion_atom_site_label_3
_geom_torsion_atom_site_label_4
_geom_torsion_site_symmetry_1
_geom_torsion_site_symmetry_4
_geom_torsion
Cu1 I1 Cu1 N1 2_666 . -113.59(8)
Cu1 I1 Cu1 N2 2_666 2_766 109.36(8)
Cu1 I1 Cu1 I1 2_666 2_666 0.0
N2 Cu1 N1 C2 2_766 . 98.9(2)
I1 Cu1 N1 C2 . . -27.1(2)
I1 Cu1 N1 C2 2_666 . -148.6(2)
Cu1 Cu1 N1 C2 2_666 . -89.5(2)
N2 Cu1 N1 C3 2_766 . -85.8(3)
I1 Cu1 N1 C3 . . 148.2(2)
I1 Cu1 N1 C3 2_666 . 26.6(2)
Cu1 Cu1 N1 C3 2_666 . 85.7(2)
C3 N1 C2 C1 . . -1.8(4)
Cu1 N1 C2 C1 . . 173.7(2)
C5 C1 C2 N1 . . -2.2(4)
C6 C1 C2 N1 . . 177.3(3)
C2 N1 C3 C4 . . 3.3(4)
Cu1 N1 C3 C4 . . -172.0(2)
N1 C3 C4 C5 . . -0.8(4)
C3 C4 C5 C1 . . -3.3(4)
C2 C1 C5 C4 . . 4.7(4)
C6 C1 C5 C4 . . -174.8(3)
O1 N2 C6 C1 . . 179.7(2)
Cu1 N2 C6 C1 2_766 . -4.0(4)
O1 N2 C6 C7 . . -1.0(3)
Cu1 N2 C6 C7 2_766 . 175.27(19)
C5 C1 C6 N2 . . 130.3(3)
C2 C1 C6 N2 . . -49.2(3)
C5 C1 C6 C7 . . -49.1(4)
C2 C1 C6 C7 . . 131.5(3)
